data_4308607
loop_
_publ_author_name
'Federica Bonadio'
'Maria-Cristina Senna'
'J\"urgen Ensling'
'Andreas Sieber'
'Antonia Neels'
'Helen Stoeckli-Evans'
'Silvio Decurtins'

_publ_section_title
;
Cyano-Bridged Structures Based on [MnII(N3O2-Macrocycle)]2+: A Synthetic,
Structural, and Magnetic Study
;
_journal_name_full 'Inorganic Chemistry'
_journal_page_first 969
_journal_page_last 978
_journal_paper_doi 10.1021/ic049209u
_journal_volume 44
_journal_year 2005
_chemical_formula_moiety '(C21 H21 Fe Mn N9 O2)-, K+, (C H4 O), 1.5(H2 O)'
_chemical_formula_sum 'C22 H28 Fe K Mn N9 O4.5'
_chemical_formula_weight 640.42
_space_group_IT_number 2
_symmetry_cell_setting triclinic
_symmetry_space_group_name_Hall '-P 1'
_symmetry_space_group_name_H-M 'P -1'
_atom_sites_solution_hydrogens geom
_atom_sites_solution_primary direct
_atom_sites_solution_secondary difmap
_audit_creation_method SHELXL-97
_cell_angle_alpha 98.17(2)
_cell_angle_beta 92.61(2)
_cell_angle_gamma 98.10(2)
_cell_formula_units_Z 2
_cell_length_a 10.817(3)
_cell_length_b 11.415(3)
_cell_length_c 11.851(3)
_cell_measurement_reflns_used 17742
_cell_measurement_temperature 153(2)
_cell_measurement_theta_max 29.575
_cell_measurement_theta_min 1.70
_cell_volume 1430.8(7)
_computing_cell_refinement 'X-Area V1.17 (STOE & Cie GmbH, 2002)'
_computing_data_collection 'X-Area V1.17 (STOE & Cie GmbH, 2002)'
_computing_data_reduction 'X-RED32 V1.04 (STOE & Cie GmbH, 2002)'
_computing_molecular_graphics 'PLATON99 (Spek, 1990)'
_computing_publication_material 'SHELXL-97 (Sheldrick, 1997)'
_computing_structure_refinement 'SHELXL-97 (Sheldrick, 1997)'
_computing_structure_solution 'SHELXS-97 (Sheldrick, 1990)'
_diffrn_ambient_temperature 153(2)
_diffrn_detector_area_resol_mean 6.67
_diffrn_measured_fraction_theta_full 0.973
_diffrn_measured_fraction_theta_max 0.973
_diffrn_measurement_device_type 'STOE IPDS-2'
_diffrn_measurement_method 'rotation method'
_diffrn_radiation_monochromator graphite
_diffrn_radiation_source 'fine-focus sealed tube'
_diffrn_radiation_type MoK\a
_diffrn_radiation_wavelength 0.71073
_diffrn_reflns_av_R_equivalents 0.0497
_diffrn_reflns_av_sigmaI/netI 0.0513
_diffrn_reflns_limit_h_max 14
_diffrn_reflns_limit_h_min -14
_diffrn_reflns_limit_k_max 14
_diffrn_reflns_limit_k_min -15
_diffrn_reflns_limit_l_max 16
_diffrn_reflns_limit_l_min -16
_diffrn_reflns_number 18753
_diffrn_reflns_theta_full 29.58
_diffrn_reflns_theta_max 29.58
_diffrn_reflns_theta_min 1.74
_diffrn_standards_decay_% 0
_diffrn_standards_interval_time 0
_diffrn_standards_number 0
_exptl_absorpt_coefficient_mu 1.140
_exptl_absorpt_correction_T_max 0.753
_exptl_absorpt_correction_T_min 0.321
_exptl_absorpt_correction_type empirical
_exptl_absorpt_process_details 'DIFABS (PLATON99, Spek 1990)'
_exptl_crystal_colour brown
_exptl_crystal_density_diffrn 1.487
_exptl_crystal_density_meas ?
_exptl_crystal_density_method 'not measured'
_exptl_crystal_description rod
_exptl_crystal_F_000 658
_exptl_crystal_size_max 0.34
_exptl_crystal_size_mid 0.17
_exptl_crystal_size_min 0.11
_refine_diff_density_max 0.792
_refine_diff_density_min -0.825
_refine_diff_density_rms 0.087
_refine_ls_extinction_method none
_refine_ls_goodness_of_fit_ref 1.022
_refine_ls_hydrogen_treatment mixed
_refine_ls_matrix_type full
_refine_ls_number_parameters 370
_refine_ls_number_reflns 7808
_refine_ls_number_restraints 0
_refine_ls_restrained_S_all 1.022
_refine_ls_R_factor_all 0.0713
_refine_ls_R_factor_gt 0.0494
_refine_ls_shift/su_max 0.001
_refine_ls_shift/su_mean <0.001
_refine_ls_structure_factor_coef Fsqd
_refine_ls_weighting_details 'calc w=1/[\s^2^(Fo^2^)+(0.0709P)^2^+0.6351P] where P=(Fo^2^+2Fc^2^)/3'
_refine_ls_weighting_scheme calc
_refine_ls_wR_factor_gt 0.1202
_refine_ls_wR_factor_ref 0.1304
_reflns_number_gt 5853
_reflns_number_total 7808
_reflns_threshold_expression I>2sigma(I)
_cod_data_source_file ic049209usi20040617_113640_7.cif
_cod_data_source_block compound_7
_cod_depositor_comments
;
The following automatic conversions were performed:

'_exptl_crystal_density_meas' value 'none' was changed to '?' - the
value is perceived as not measured.

Automatic conversion script
Id: cif_fix_values 3008 2015-01-20 13:52:24Z robertas 

The following automatic conversions were performed:

data name '_atom_site_symetry_multiplicity' was replaced with
'_atom_site_symmetry_multiplicity' as specified in the replacement
file 'data/replacement-values/replacement_tags.lst'.

Automatic conversion script
Id: cif_correct_tags 9268 2022-04-12 08:56:07Z antanas 
;
_cod_original_formula_sum 'C22 H28 Fe K Mn N9 O4.50'
_cod_database_code 4308607

loop_
_symmetry_equiv_pos_as_xyz
'x, y, z'
'-x, -y, -z'

loop_
_atom_site_label
_atom_site_type_symbol
_atom_site_fract_x
_atom_site_fract_y
_atom_site_fract_z
_atom_site_U_iso_or_equiv
_atom_site_adp_type
_atom_site_occupancy
_atom_site_symmetry_multiplicity
_atom_site_calc_flag
_atom_site_refinement_flags
_atom_site_disorder_assembly
_atom_site_disorder_group
Fe1 Fe 0.0000 0.5000 0.5000 0.02108(11) Uani 1 2 d S . .
Fe2 Fe 0.5000 0.0000 0.0000 0.02734(13) Uani 1 2 d S . .
Mn1 Mn 0.28658(4) 0.19113(4) 0.34931(3) 0.02507(10) Uani 1 1 d . . .
O1 O 0.4037(2) 0.36957(19) 0.32184(17) 0.0337(4) Uani 1 1 d . . .
O2 O 0.2050(2) 0.2436(2) 0.18687(17) 0.0360(5) Uani 1 1 d . . .
N1 N 0.1166(2) 0.0547(2) 0.2892(2) 0.0329(5) Uani 1 1 d . . .
N2 N 0.2658(2) 0.0547(2) 0.46571(18) 0.0258(4) Uani 1 1 d . . .
N3 N 0.4502(2) 0.2305(2) 0.47909(19) 0.0273(4) Uani 1 1 d . . .
N4 N 0.4001(2) 0.0921(2) 0.2286(2) 0.0343(5) Uani 1 1 d . . .
N5 N 0.1684(2) 0.3052(2) 0.4481(2) 0.0303(5) Uani 1 1 d . . .
N6 N 0.4832(3) 0.2549(3) -0.0571(2) 0.0446(7) Uani 1 1 d . . .
N7 N 0.7717(3) 0.1031(3) 0.0852(3) 0.0584(9) Uani 1 1 d . . .
N8 N -0.1522(3) 0.3616(2) 0.6673(2) 0.0384(6) Uani 1 1 d . . .
N9 N -0.1758(3) 0.3775(2) 0.2926(2) 0.0374(5) Uani 1 1 d . . .
C1 C 0.1662(3) -0.0315(2) 0.4510(2) 0.0304(5) Uani 1 1 d . . .
C2 C 0.1447(3) -0.1122(3) 0.5291(3) 0.0346(6) Uani 1 1 d . . .
H2 H 0.0744 -0.1737 0.5177 0.042 Uiso 1 1 calc R . .
C3 C 0.2275(3) -0.1003(3) 0.6224(3) 0.0370(6) Uani 1 1 d . . .
H3 H 0.2142 -0.1531 0.6773 0.044 Uiso 1 1 calc R . .
C4 C 0.3311(3) -0.0109(3) 0.6369(2) 0.0338(6) Uani 1 1 d . . .
H4 H 0.3893 -0.0021 0.7012 0.041 Uiso 1 1 calc R . .
C5 C 0.3478(2) 0.0658(2) 0.5546(2) 0.0263(5) Uani 1 1 d . . .
C6 C 0.4549(2) 0.1658(2) 0.5581(2) 0.0269(5) Uani 1 1 d . . .
C7 C 0.5553(3) 0.1819(3) 0.6522(3) 0.0368(6) Uani 1 1 d . . .
H7C H 0.5791 0.1039 0.6615 0.044 Uiso 1 1 calc R . .
H7B H 0.5243 0.2175 0.7236 0.044 Uiso 1 1 calc R . .
H7A H 0.6285 0.2347 0.6333 0.044 Uiso 1 1 calc R . .
C8 C 0.5441(3) 0.3337(3) 0.4695(3) 0.0343(6) Uani 1 1 d . . .
H8B H 0.6290 0.3143 0.4855 0.041 Uiso 1 1 calc R . .
H8A H 0.5314 0.4027 0.5262 0.041 Uiso 1 1 calc R . .
C9 C 0.5328(3) 0.3656(3) 0.3505(3) 0.0368(6) Uani 1 1 d . . .
H9B H 0.5832 0.4443 0.3476 0.044 Uiso 1 1 calc R . .
H9A H 0.5640 0.3048 0.2953 0.044 Uiso 1 1 calc R . .
C10 C 0.3803(3) 0.3973(3) 0.2096(3) 0.0418(7) Uani 1 1 d . . .
H10B H 0.4256 0.3493 0.1537 0.050 Uiso 1 1 calc R . .
H10A H 0.4091 0.4831 0.2075 0.050 Uiso 1 1 calc R . .
C11 C 0.2409(3) 0.3678(3) 0.1809(3) 0.0403(7) Uani 1 1 d . . .
H11B H 0.1959 0.4170 0.2359 0.048 Uiso 1 1 calc R . .
H11A H 0.2201 0.3846 0.1031 0.048 Uiso 1 1 calc R . .
C12 C 0.0742(3) 0.2009(3) 0.1679(3) 0.0411(7) Uani 1 1 d . . .
H12B H 0.0444 0.2106 0.0900 0.049 Uiso 1 1 calc R . .
H12A H 0.0270 0.2467 0.2237 0.049 Uiso 1 1 calc R . .
C13 C 0.0542(3) 0.0690(3) 0.1817(3) 0.0438(7) Uani 1 1 d . . .
H13B H -0.0365 0.0396 0.1812 0.053 Uiso 1 1 calc R . .
H13A H 0.0887 0.0215 0.1174 0.053 Uiso 1 1 calc R . .
C14 C 0.0842(3) -0.0313(3) 0.3451(3) 0.0326(6) Uani 1 1 d . . .
C15 C -0.0240(3) -0.1311(3) 0.3148(3) 0.0446(8) Uani 1 1 d . . .
H15C H -0.0752 -0.1362 0.3805 0.054 Uiso 1 1 calc R . .
H15B H 0.0080 -0.2070 0.2942 0.054 Uiso 1 1 calc R . .
H15A H -0.0751 -0.1151 0.2499 0.054 Uiso 1 1 calc R . .
C16 C 0.4382(3) 0.0551(3) 0.1445(2) 0.0313(6) Uani 1 1 d . . .
C17 C 0.1055(2) 0.3772(2) 0.4708(2) 0.0250(5) Uani 1 1 d . . .
C18 C 0.4858(3) 0.1583(3) -0.0395(2) 0.0343(6) Uani 1 1 d . . .
C19 C 0.6703(3) 0.0611(3) 0.0553(3) 0.0388(7) Uani 1 1 d . . .
C20 C -0.0966(3) 0.4110(2) 0.6033(2) 0.0272(5) Uani 1 1 d . . .
C21 C -0.1117(2) 0.4220(2) 0.3710(2) 0.0275(5) Uani 1 1 d . . .
O30 O 0.3482(3) 0.4304(3) 0.8716(3) 0.0668(9) Uani 1 1 d . . .
H30 H 0.394(5) 0.395(5) 0.902(4) 0.063(14) Uiso 1 1 d . . .
C31 C 0.2756(6) 0.3518(4) 0.7832(7) 0.105(3) Uani 1 1 d . . .
H31A H 0.3097 0.2763 0.7702 0.158 Uiso 1 1 calc R . .
H31B H 0.2774 0.3882 0.7130 0.158 Uiso 1 1 calc R . .
H31C H 0.1891 0.3363 0.8047 0.158 Uiso 1 1 calc R . .
O1W O -0.0278(10) 0.5198(11) 0.0852(13) 0.153(5) Uani 0.50 1 d P . .
H1WA H -0.0373 0.4865 0.0138 0.229 Uiso 0.50 1 d P . .
H1WB H 0.0019 0.5757 0.0802 0.229 Uiso 0.50 1 d P . .
O2WA O 0.1833(10) -0.2583(12) 0.1271(8) 0.128(4) Uani 0.60 1 d P . .
O2WB O 0.150(2) -0.361(2) 0.1031(11) 0.163(9) Uani 0.40 1 d P . .
K1 K 0.27470(10) -0.35190(9) -0.07265(7) 0.0598(2) Uani 1 1 d . . .

loop_
_atom_site_aniso_label
_atom_site_aniso_U_11
_atom_site_aniso_U_22
_atom_site_aniso_U_33
_atom_site_aniso_U_23
_atom_site_aniso_U_13
_atom_site_aniso_U_12
Fe1 0.0196(2) 0.0196(2) 0.0241(2) 0.00305(17) 0.00347(17) 0.00278(17)
Fe2 0.0271(3) 0.0338(3) 0.0213(2) 0.00030(19) 0.00062(19) 0.0097(2)
Mn1 0.0244(2) 0.0281(2) 0.02401(18) 0.00382(14) 0.00379(14) 0.00776(15)
O1 0.0328(10) 0.0380(11) 0.0329(10) 0.0126(8) 0.0062(8) 0.0062(8)
O2 0.0379(11) 0.0403(11) 0.0320(9) 0.0066(8) -0.0003(8) 0.0130(9)
N1 0.0274(11) 0.0365(13) 0.0332(11) -0.0008(10) -0.0009(9) 0.0070(10)
N2 0.0239(10) 0.0260(10) 0.0274(10) 0.0017(8) 0.0036(8) 0.0052(8)
N3 0.0242(11) 0.0272(11) 0.0300(10) 0.0028(8) 0.0043(8) 0.0029(8)
N4 0.0348(13) 0.0414(14) 0.0291(11) 0.0034(10) 0.0038(9) 0.0155(11)
N5 0.0300(12) 0.0299(11) 0.0320(11) 0.0036(9) 0.0052(9) 0.0077(9)
N6 0.0558(18) 0.0456(16) 0.0352(13) 0.0062(11) -0.0003(12) 0.0182(13)
N7 0.0423(17) 0.0549(19) 0.073(2) -0.0029(16) -0.0186(15) 0.0086(14)
N8 0.0400(14) 0.0358(13) 0.0398(13) 0.0098(11) 0.0101(11) 0.0009(11)
N9 0.0372(14) 0.0362(13) 0.0371(12) 0.0038(10) -0.0046(10) 0.0037(11)
C1 0.0291(13) 0.0251(12) 0.0364(13) 0.0006(10) 0.0028(11) 0.0056(10)
C2 0.0364(15) 0.0251(13) 0.0402(14) 0.0023(11) 0.0050(12) -0.0008(11)
C3 0.0420(17) 0.0290(14) 0.0415(15) 0.0122(12) 0.0047(13) 0.0028(12)
C4 0.0368(15) 0.0341(14) 0.0325(13) 0.0114(11) -0.0001(11) 0.0065(12)
C5 0.0247(12) 0.0282(12) 0.0264(11) 0.0028(9) 0.0045(9) 0.0052(10)
C6 0.0249(12) 0.0286(12) 0.0275(11) 0.0029(9) 0.0034(9) 0.0058(10)
C7 0.0318(14) 0.0436(17) 0.0340(14) 0.0086(12) -0.0034(11) 0.0016(12)
C8 0.0277(13) 0.0362(15) 0.0386(14) 0.0098(11) 0.0023(11) -0.0010(11)
C9 0.0309(15) 0.0379(16) 0.0431(15) 0.0128(12) 0.0067(12) 0.0024(12)
C10 0.0483(19) 0.0461(18) 0.0347(14) 0.0182(13) 0.0094(13) 0.0056(14)
C11 0.0488(19) 0.0408(17) 0.0359(14) 0.0135(12) 0.0034(13) 0.0139(14)
C12 0.0374(16) 0.0480(18) 0.0390(15) 0.0072(13) -0.0052(12) 0.0123(14)
C13 0.0392(17) 0.0478(19) 0.0420(16) 0.0005(14) -0.0110(13) 0.0091(14)
C14 0.0278(13) 0.0285(13) 0.0394(14) -0.0026(11) -0.0006(11) 0.0059(10)
C15 0.0362(16) 0.0348(16) 0.058(2) -0.0011(14) -0.0105(14) 0.0012(13)
C16 0.0338(14) 0.0352(14) 0.0259(11) 0.0022(10) -0.0002(10) 0.0120(11)
C17 0.0252(12) 0.0251(12) 0.0249(11) 0.0042(9) 0.0049(9) 0.0032(9)
C18 0.0366(15) 0.0417(16) 0.0250(12) 0.0014(11) 0.0015(10) 0.0115(12)
C19 0.0401(16) 0.0384(16) 0.0372(14) -0.0009(12) -0.0055(12) 0.0127(13)
C20 0.0265(12) 0.0240(12) 0.0307(12) 0.0023(9) 0.0045(10) 0.0035(10)
C21 0.0256(12) 0.0247(12) 0.0326(12) 0.0058(10) 0.0042(10) 0.0031(10)
O30 0.0652(19) 0.0404(15) 0.092(2) 0.0142(15) -0.0265(17) 0.0032(13)
C31 0.096(4) 0.047(2) 0.160(6) 0.008(3) -0.082(4) 0.001(3)
O1W 0.082(7) 0.127(9) 0.239(15) 0.004(10) -0.048(8) 0.022(6)
O2WA 0.138(8) 0.198(11) 0.092(6) 0.090(7) 0.073(5) 0.086(8)
O2WB 0.24(2) 0.24(2) 0.065(7) 0.087(12) 0.077(10) 0.15(2)
K1 0.0811(6) 0.0548(5) 0.0420(4) 0.0104(3) -0.0135(4) 0.0074(4)

loop_
_atom_type_symbol
_atom_type_description
_atom_type_scat_dispersion_real
_atom_type_scat_dispersion_imag
_atom_type_scat_source
C C 0.0033 0.0016 'International Tables Vol C Tables 4.2.6.8 and 6.1.1.4'
H H 0.0000 0.0000 'International Tables Vol C Tables 4.2.6.8 and 6.1.1.4'
Fe Fe 0.3463 0.8444 'International Tables Vol C Tables 4.2.6.8 and 6.1.1.4'
K K 0.2009 0.2494 'International Tables Vol C Tables 4.2.6.8 and 6.1.1.4'
Mn Mn 0.3368 0.7283 'International Tables Vol C Tables 4.2.6.8 and 6.1.1.4'
N N 0.0061 0.0033 'International Tables Vol C Tables 4.2.6.8 and 6.1.1.4'
O O 0.0106 0.0060 'International Tables Vol C Tables 4.2.6.8 and 6.1.1.4'

loop_
_geom_angle_atom_site_label_1
_geom_angle_atom_site_label_2
_geom_angle_atom_site_label_3
_geom_angle
_geom_angle_site_symmetry_1
_geom_angle_site_symmetry_3
_geom_angle_publ_flag
C21 Fe1 C21 180.0 . 2_566 ?
C21 Fe1 C17 90.22(11) . 2_566 ?
C21 Fe1 C17 89.78(11) 2_566 2_566 ?
C21 Fe1 C17 89.78(11) . . ?
C21 Fe1 C17 90.22(11) 2_566 . ?
C17 Fe1 C17 180.000(1) 2_566 . ?
C21 Fe1 C20 88.75(11) . 2_566 ?
C21 Fe1 C20 91.25(11) 2_566 2_566 ?
C17 Fe1 C20 91.87(11) 2_566 2_566 ?
C17 Fe1 C20 88.13(11) . 2_566 ?
C21 Fe1 C20 91.25(11) . . ?
C21 Fe1 C20 88.75(11) 2_566 . ?
C17 Fe1 C20 88.13(11) 2_566 . ?
C17 Fe1 C20 91.87(11) . . ?
C20 Fe1 C20 180.00(13) 2_566 . ?
C16 Fe2 C16 180.00(18) 2_655 . ?
C16 Fe2 C19 91.86(13) 2_655 2_655 ?
C16 Fe2 C19 88.14(13) . 2_655 ?
C16 Fe2 C19 88.14(13) 2_655 . ?
C16 Fe2 C19 91.86(13) . . ?
C19 Fe2 C19 180.0(2) 2_655 . ?
C16 Fe2 C18 93.35(12) 2_655 . ?
C16 Fe2 C18 86.65(12) . . ?
C19 Fe2 C18 92.10(13) 2_655 . ?
C19 Fe2 C18 87.90(13) . . ?
C16 Fe2 C18 86.65(12) 2_655 2_655 ?
C16 Fe2 C18 93.35(12) . 2_655 ?
C19 Fe2 C18 87.90(13) 2_655 2_655 ?
C19 Fe2 C18 92.10(13) . 2_655 ?
C18 Fe2 C18 180.0(2) . 2_655 ?
N5 Mn1 N2 93.15(9) . . ?
N5 Mn1 N4 171.29(9) . . ?
N2 Mn1 N4 95.14(9) . . ?
N5 Mn1 N3 95.60(9) . . ?
N2 Mn1 N3 71.46(9) . . ?
N4 Mn1 N3 89.57(9) . . ?
N5 Mn1 N1 90.10(9) . . ?
N2 Mn1 N1 70.58(9) . . ?
N4 Mn1 N1 90.14(10) . . ?
N3 Mn1 N1 141.85(9) . . ?
N5 Mn1 O2 88.67(8) . . ?
N2 Mn1 O2 143.88(9) . . ?
N4 Mn1 O2 83.06(8) . . ?
N3 Mn1 O2 144.26(9) . . ?
N1 Mn1 O2 73.35(9) . . ?
N5 Mn1 O1 85.27(9) . . ?
N2 Mn1 O1 143.33(8) . . ?
N4 Mn1 O1 89.67(9) . . ?
N3 Mn1 O1 72.25(8) . . ?
N1 Mn1 O1 145.90(9) . . ?
O2 Mn1 O1 72.78(8) . . ?
C9 O1 C10 113.6(2) . . ?
C9 O1 Mn1 108.91(17) . . ?
C10 O1 Mn1 112.09(19) . . ?
C12 O2 C11 115.5(2) . . ?
C12 O2 Mn1 111.76(18) . . ?
C11 O2 Mn1 111.90(18) . . ?
C14 N1 C13 124.2(3) . . ?
C14 N1 Mn1 120.5(2) . . ?
C13 N1 Mn1 115.2(2) . . ?
C5 N2 C1 120.9(2) . . ?
C5 N2 Mn1 118.81(18) . . ?
C1 N2 Mn1 120.02(18) . . ?
C6 N3 C8 123.8(2) . . ?
C6 N3 Mn1 119.33(19) . . ?
C8 N3 Mn1 116.85(18) . . ?
C16 N4 Mn1 160.0(2) . . ?
C17 N5 Mn1 160.5(2) . . ?
C18 N6 K1 94.1(2) . 2_655 ?
C19 N7 K1 94.0(2) . 2_655 ?
C21 N9 K1 155.8(2) . 2 ?
N2 C1 C2 121.2(3) . . ?
N2 C1 C14 113.6(3) . . ?
C2 C1 C14 125.2(3) . . ?
C3 C2 C1 118.4(3) . . ?
C3 C2 H2 120.8 . . ?
C1 C2 H2 120.8 . . ?
C2 C3 C4 120.1(3) . . ?
C2 C3 H3 120.0 . . ?
C4 C3 H3 120.0 . . ?
C3 C4 C5 118.5(3) . . ?
C3 C4 H4 120.7 . . ?
C5 C4 H4 120.7 . . ?
N2 C5 C4 120.8(3) . . ?
N2 C5 C6 114.4(2) . . ?
C4 C5 C6 124.7(2) . . ?
N3 C6 C7 126.0(3) . . ?
N3 C6 C5 115.7(2) . . ?
C7 C6 C5 118.4(2) . . ?
C6 C7 H7C 109.5 . . ?
C6 C7 H7B 109.5 . . ?
H7C C7 H7B 109.5 . . ?
C6 C7 H7A 109.5 . . ?
H7C C7 H7A 109.5 . . ?
H7B C7 H7A 109.5 . . ?
N3 C8 C9 109.5(2) . . ?
N3 C8 H8B 109.8 . . ?
C9 C8 H8B 109.8 . . ?
N3 C8 H8A 109.8 . . ?
C9 C8 H8A 109.8 . . ?
H8B C8 H8A 108.2 . . ?
O1 C9 C8 108.2(2) . . ?
O1 C9 H9B 110.1 . . ?
C8 C9 H9B 110.1 . . ?
O1 C9 H9A 110.1 . . ?
C8 C9 H9A 110.1 . . ?
H9B C9 H9A 108.4 . . ?
O1 C10 C11 107.2(3) . . ?
O1 C10 H10B 110.3 . . ?
C11 C10 H10B 110.3 . . ?
O1 C10 H10A 110.3 . . ?
C11 C10 H10A 110.3 . . ?
H10B C10 H10A 108.5 . . ?
O2 C11 C10 107.6(3) . . ?
O2 C11 H11B 110.2 . . ?
C10 C11 H11B 110.2 . . ?
O2 C11 H11A 110.2 . . ?
C10 C11 H11A 110.2 . . ?
H11B C11 H11A 108.5 . . ?
O2 C12 C13 107.7(3) . . ?
O2 C12 H12B 110.2 . . ?
C13 C12 H12B 110.2 . . ?
O2 C12 H12A 110.2 . . ?
C13 C12 H12A 110.2 . . ?
H12B C12 H12A 108.5 . . ?
N1 C13 C12 109.2(3) . . ?
N1 C13 H13B 109.8 . . ?
C12 C13 H13B 109.8 . . ?
N1 C13 H13A 109.8 . . ?
C12 C13 H13A 109.8 . . ?
H13B C13 H13A 108.3 . . ?
N1 C14 C1 115.1(3) . . ?
N1 C14 C15 127.0(3) . . ?
C1 C14 C15 117.9(3) . . ?
C14 C15 H15C 109.5 . . ?
C14 C15 H15B 109.5 . . ?
H15C C15 H15B 109.5 . . ?
C14 C15 H15A 109.5 . . ?
H15C C15 H15A 109.5 . . ?
H15B C15 H15A 109.5 . . ?
N4 C16 Fe2 177.0(3) . . ?
N5 C17 Fe1 176.8(2) . . ?
N6 C18 Fe2 175.5(3) . . ?
N6 C18 K1 65.2(2) . 2_655 ?
Fe2 C18 K1 110.51(12) . 2_655 ?
N7 C19 Fe2 176.1(3) . . ?
N7 C19 K1 65.4(2) . 2_655 ?
Fe2 C19 K1 111.09(12) . 2_655 ?
N8 C20 Fe1 177.7(3) . . ?
N9 C21 Fe1 178.1(3) . . ?
C31 O30 K1 116.1(3) . 1_566 ?
C31 O30 H30 109(4) . . ?
K1 O30 H30 134(4) 1_566 . ?
O30 C31 H31A 109.5 . . ?
O30 C31 H31B 109.5 . . ?
H31A C31 H31B 109.5 . . ?
O30 C31 H31C 109.5 . . ?
H31A C31 H31C 109.5 . . ?
H31B C31 H31C 109.5 . . ?
K1 O1W H1WA 76.5 2 . ?
K1 O1W H1WB 147.3 2 . ?
H1WA O1W H1WB 101.0 . . ?
O2WB O2WA K1 67.6(8) . . ?
O2WA O2WB K1 87.3(11) . . ?
O2WB K1 O30 107.2(5) . 1_544 ?
O2WB K1 N9 125.7(5) . 2 ?
O30 K1 N9 87.15(10) 1_544 2 ?
O2WB K1 O2WA 25.2(5) . . ?
O30 K1 O2WA 128.6(2) 1_544 . ?
N9 K1 O2WA 130.0(2) 2 . ?
O2WB K1 N6 94.9(6) . 2_655 ?
O30 K1 N6 91.58(9) 1_544 2_655 ?
N9 K1 N6 137.80(9) 2 2_655 ?
O2WA K1 N6 81.7(3) . 2_655 ?
O2WB K1 N7 91.6(5) . 2_655 ?
O30 K1 N7 161.09(12) 1_544 2_655 ?
N9 K1 N7 79.50(9) 2 2_655 ?
O2WA K1 N7 70.2(2) . 2_655 ?
N6 K1 N7 89.43(9) 2_655 2_655 ?
O2WB K1 O1W 59.8(7) . 2 ?
O30 K1 O1W 78.1(2) 1_544 2 ?
N9 K1 O1W 73.5(3) 2 2 ?
O2WA K1 O1W 80.9(4) . 2 ?
N6 K1 O1W 147.1(3) 2_655 2 ?
N7 K1 O1W 110.3(2) 2_655 2 ?
O2WB K1 C18 99.0(6) . 2_655 ?
O30 K1 C18 109.43(9) 1_544 2_655 ?
N9 K1 C18 125.75(9) 2 2_655 ?
O2WA K1 C18 79.0(3) . 2_655 ?
N6 K1 C18 20.70(8) 2_655 2_655 ?
N7 K1 C18 69.11(8) 2_655 2_655 ?
O1W K1 C18 158.7(3) 2 2_655 ?
O2WB K1 C19 97.7(5) . 2_655 ?
O30 K1 C19 150.01(11) 1_544 2_655 ?
N9 K1 C19 91.93(8) 2 2_655 ?
O2WA K1 C19 73.0(3) . 2_655 ?
N6 K1 C19 69.36(8) 2_655 2_655 ?
N7 K1 C19 20.62(8) 2_655 2_655 ?
O1W K1 C19 130.2(2) 2 2_655 ?
C18 K1 C19 48.79(8) 2_655 2_655 ?

loop_
_geom_bond_atom_site_label_1
_geom_bond_atom_site_label_2
_geom_bond_distance
_geom_bond_site_symmetry_2
_geom_bond_publ_flag
Fe1 C21 1.931(3) . ?
Fe1 C21 1.931(3) 2_566 ?
Fe1 C17 1.933(3) 2_566 ?
Fe1 C17 1.933(3) . ?
Fe1 C20 1.948(3) 2_566 ?
Fe1 C20 1.948(3) . ?
Fe2 C16 1.921(3) 2_655 ?
Fe2 C16 1.921(3) . ?
Fe2 C19 1.925(3) 2_655 ?
Fe2 C19 1.925(3) . ?
Fe2 C18 1.955(3) . ?
Fe2 C18 1.955(3) 2_655 ?
Mn1 N5 2.207(2) . ?
Mn1 N2 2.218(2) . ?
Mn1 N4 2.219(2) . ?
Mn1 N3 2.243(2) . ?
Mn1 N1 2.252(3) . ?
Mn1 O2 2.273(2) . ?
Mn1 O1 2.315(2) . ?
O1 C9 1.430(4) . ?
O1 C10 1.430(4) . ?
O2 C12 1.426(4) . ?
O2 C11 1.429(4) . ?
N1 C14 1.278(4) . ?
N1 C13 1.455(4) . ?
N2 C5 1.326(3) . ?
N2 C1 1.340(4) . ?
N3 C6 1.276(4) . ?
N3 C8 1.464(4) . ?
N4 C16 1.144(4) . ?
N5 C17 1.150(3) . ?
N6 C18 1.154(4) . ?
N6 K1 2.964(3) 2_655 ?
N7 C19 1.152(5) . ?
N7 K1 2.976(4) 2_655 ?
N8 C20 1.150(4) . ?
N9 C21 1.145(4) . ?
N9 K1 2.733(3) 2 ?
C1 C2 1.400(4) . ?
C1 C14 1.503(4) . ?
C2 C3 1.370(4) . ?
C2 H2 0.9500 . ?
C3 C4 1.392(5) . ?
C3 H3 0.9500 . ?
C4 C5 1.402(4) . ?
C4 H4 0.9500 . ?
C5 C6 1.503(4) . ?
C6 C7 1.494(4) . ?
C7 H7C 0.9800 . ?
C7 H7B 0.9800 . ?
C7 H7A 0.9800 . ?
C8 C9 1.510(4) . ?
C8 H8B 0.9900 . ?
C8 H8A 0.9900 . ?
C9 H9B 0.9900 . ?
C9 H9A 0.9900 . ?
C10 C11 1.510(5) . ?
C10 H10B 0.9900 . ?
C10 H10A 0.9900 . ?
C11 H11B 0.9900 . ?
C11 H11A 0.9900 . ?
C12 C13 1.524(5) . ?
C12 H12B 0.9900 . ?
C12 H12A 0.9900 . ?
C13 H13B 0.9900 . ?
C13 H13A 0.9900 . ?
C14 C15 1.506(4) . ?
C15 H15C 0.9800 . ?
C15 H15B 0.9800 . ?
C15 H15A 0.9800 . ?
C18 K1 3.256(3) 2_655 ?
C19 K1 3.264(4) 2_655 ?
O30 C31 1.407(6) . ?
O30 K1 2.717(3) 1_566 ?
O30 H30 0.78(5) . ?
C31 H31A 0.9800 . ?
C31 H31B 0.9800 . ?
C31 H31C 0.9800 . ?
O1W K1 3.044(12) 2 ?
O1W H1WA 0.8720 . ?
O1W H1WB 0.6844 . ?
O2WA O2WB 1.17(2) . ?
O2WA K1 2.741(9) . ?
O2WB K1 2.536(12) . ?
K1 O30 2.717(3) 1_544 ?
K1 N9 2.733(3) 2 ?
K1 N6 2.964(3) 2_655 ?
K1 N7 2.976(4) 2_655 ?
K1 O1W 3.044(12) 2 ?
K1 C18 3.256(3) 2_655 ?
K1 C19 3.264(4) 2_655 ?

loop_
_geom_hbond_atom_site_label_D
_geom_hbond_atom_site_label_H
_geom_hbond_atom_site_label_A
_geom_hbond_distance_DH
_geom_hbond_distance_HA
_geom_hbond_distance_DA
_geom_hbond_angle_DHA
_geom_hbond_site_symmetry_A
_geom_hbond_publ_flag
O30 H30 N6 0.79(5) 2.08(6) 2.838(5) 161(5) 1_556 yes
C3 H3 N9 0.9502 2.6143 3.435(4) 144.83 2_556 yes
C7 H7A N8 0.9800 2.5820 3.502(5) 156.43 1_655 yes
C13 H13B N7 0.9906 2.5627 3.308(5) 131.92 1_455 yes
C15 H15B N8 0.9809 2.5875 3.484(4) 151.91 2_556 yes

loop_
_geom_torsion_atom_site_label_1
_geom_torsion_atom_site_label_2
_geom_torsion_atom_site_label_3
_geom_torsion_atom_site_label_4
_geom_torsion
_geom_torsion_site_symmetry_1
_geom_torsion_site_symmetry_2
_geom_torsion_site_symmetry_3
_geom_torsion_site_symmetry_4
_geom_torsion_publ_flag
N5 Mn1 O1 C9 129.80(18) . . . . ?
N2 Mn1 O1 C9 40.9(2) . . . . ?
N4 Mn1 O1 C9 -57.29(18) . . . . ?
N3 Mn1 O1 C9 32.37(17) . . . . ?
N1 Mn1 O1 C9 -147.05(18) . . . . ?
O2 Mn1 O1 C9 -140.12(19) . . . . ?
N5 Mn1 O1 C10 -103.6(2) . . . . ?
N2 Mn1 O1 C10 167.45(18) . . . . ?
N4 Mn1 O1 C10 69.3(2) . . . . ?
N3 Mn1 O1 C10 158.9(2) . . . . ?
N1 Mn1 O1 C10 -20.5(3) . . . . ?
O2 Mn1 O1 C10 -13.56(19) . . . . ?
N5 Mn1 O2 C12 -65.0(2) . . . . ?
N2 Mn1 O2 C12 28.6(2) . . . . ?
N4 Mn1 O2 C12 117.8(2) . . . . ?
N3 Mn1 O2 C12 -162.72(18) . . . . ?
N1 Mn1 O2 C12 25.54(19) . . . . ?
O1 Mn1 O2 C12 -150.4(2) . . . . ?
N5 Mn1 O2 C11 66.3(2) . . . . ?
N2 Mn1 O2 C11 159.84(18) . . . . ?
N4 Mn1 O2 C11 -111.0(2) . . . . ?
N3 Mn1 O2 C11 -31.4(3) . . . . ?
N1 Mn1 O2 C11 156.8(2) . . . . ?
O1 Mn1 O2 C11 -19.14(19) . . . . ?
N5 Mn1 N1 C14 -91.6(2) . . . . ?
N2 Mn1 N1 C14 1.7(2) . . . . ?
N4 Mn1 N1 C14 97.1(2) . . . . ?
N3 Mn1 N1 C14 7.6(3) . . . . ?
O2 Mn1 N1 C14 179.8(2) . . . . ?
O1 Mn1 N1 C14 -173.27(18) . . . . ?
N5 Mn1 N1 C13 91.8(2) . . . . ?
N2 Mn1 N1 C13 -174.9(2) . . . . ?
N4 Mn1 N1 C13 -79.5(2) . . . . ?
N3 Mn1 N1 C13 -168.99(19) . . . . ?
O2 Mn1 N1 C13 3.2(2) . . . . ?
O1 Mn1 N1 C13 10.1(3) . . . . ?
N5 Mn1 N2 C5 -89.97(19) . . . . ?
N4 Mn1 N2 C5 92.70(19) . . . . ?
N3 Mn1 N2 C5 4.89(18) . . . . ?
N1 Mn1 N2 C5 -179.0(2) . . . . ?
O2 Mn1 N2 C5 177.96(16) . . . . ?
O1 Mn1 N2 C5 -3.7(3) . . . . ?
N5 Mn1 N2 C1 84.72(19) . . . . ?
N4 Mn1 N2 C1 -92.6(2) . . . . ?
N3 Mn1 N2 C1 179.6(2) . . . . ?
N1 Mn1 N2 C1 -4.28(18) . . . . ?
O2 Mn1 N2 C1 -7.4(3) . . . . ?
O1 Mn1 N2 C1 171.02(17) . . . . ?
N5 Mn1 N3 C6 88.5(2) . . . . ?
N2 Mn1 N3 C6 -2.95(19) . . . . ?
N4 Mn1 N3 C6 -98.5(2) . . . . ?
N1 Mn1 N3 C6 -8.8(3) . . . . ?
O2 Mn1 N3 C6 -175.96(17) . . . . ?
O1 Mn1 N3 C6 171.7(2) . . . . ?
N5 Mn1 N3 C8 -89.3(2) . . . . ?
N2 Mn1 N3 C8 179.3(2) . . . . ?
N4 Mn1 N3 C8 83.7(2) . . . . ?
N1 Mn1 N3 C8 173.37(18) . . . . ?
O2 Mn1 N3 C8 6.2(3) . . . . ?
O1 Mn1 N3 C8 -6.10(18) . . . . ?
N5 Mn1 N4 C16 -18.9(13) . . . . ?
N2 Mn1 N4 C16 143.2(8) . . . . ?
N3 Mn1 N4 C16 -145.4(8) . . . . ?
N1 Mn1 N4 C16 72.7(8) . . . . ?
O2 Mn1 N4 C16 -0.5(8) . . . . ?
O1 Mn1 N4 C16 -73.2(8) . . . . ?
N2 Mn1 N5 C17 -161.2(7) . . . . ?
N4 Mn1 N5 C17 0.9(12) . . . . ?
N3 Mn1 N5 C17 127.1(7) . . . . ?
N1 Mn1 N5 C17 -90.6(7) . . . . ?
O2 Mn1 N5 C17 -17.3(7) . . . . ?
O1 Mn1 N5 C17 55.5(7) . . . . ?
C5 N2 C1 C2 0.5(4) . . . . ?
Mn1 N2 C1 C2 -174.1(2) . . . . ?
C5 N2 C1 C14 -179.4(2) . . . . ?
Mn1 N2 C1 C14 6.0(3) . . . . ?
N2 C1 C2 C3 0.7(4) . . . . ?
C14 C1 C2 C3 -179.4(3) . . . . ?
C1 C2 C3 C4 -1.0(4) . . . . ?
C2 C3 C4 C5 0.2(4) . . . . ?
C1 N2 C5 C4 -1.3(4) . . . . ?
Mn1 N2 C5 C4 173.3(2) . . . . ?
C1 N2 C5 C6 179.3(2) . . . . ?
Mn1 N2 C5 C6 -6.1(3) . . . . ?
C3 C4 C5 N2 0.9(4) . . . . ?
C3 C4 C5 C6 -179.7(3) . . . . ?
C8 N3 C6 C7 -0.9(4) . . . . ?
Mn1 N3 C6 C7 -178.5(2) . . . . ?
C8 N3 C6 C5 178.6(2) . . . . ?
Mn1 N3 C6 C5 0.9(3) . . . . ?
N2 C5 C6 N3 3.3(3) . . . . ?
C4 C5 C6 N3 -176.0(3) . . . . ?
N2 C5 C6 C7 -177.2(2) . . . . ?
C4 C5 C6 C7 3.4(4) . . . . ?
C6 N3 C8 C9 162.8(3) . . . . ?
Mn1 N3 C8 C9 -19.5(3) . . . . ?
C10 O1 C9 C8 -179.1(3) . . . . ?
Mn1 O1 C9 C8 -53.4(3) . . . . ?
N3 C8 C9 O1 48.1(3) . . . . ?
C9 O1 C10 C11 165.9(3) . . . . ?
Mn1 O1 C10 C11 41.9(3) . . . . ?
C12 O2 C11 C10 176.9(2) . . . . ?
Mn1 O2 C11 C10 47.6(3) . . . . ?
O1 C10 C11 O2 -59.1(3) . . . . ?
C11 O2 C12 C13 -178.1(2) . . . . ?
Mn1 O2 C12 C13 -48.7(3) . . . . ?
C14 N1 C13 C12 154.4(3) . . . . ?
Mn1 N1 C13 C12 -29.1(3) . . . . ?
O2 C12 C13 N1 50.6(3) . . . . ?
C13 N1 C14 C1 177.0(3) . . . . ?
Mn1 N1 C14 C1 0.7(3) . . . . ?
C13 N1 C14 C15 -1.8(5) . . . . ?
Mn1 N1 C14 C15 -178.1(2) . . . . ?
N2 C1 C14 N1 -4.3(3) . . . . ?
C2 C1 C14 N1 175.9(3) . . . . ?
N2 C1 C14 C15 174.7(2) . . . . ?
C2 C1 C14 C15 -5.2(4) . . . . ?
Mn1 N4 C16 Fe2 27(6) . . . . ?
C16 Fe2 C16 N4 -174(100) 2_655 . . . ?
C19 Fe2 C16 N4 -80(6) 2_655 . . . ?
C19 Fe2 C16 N4 100(6) . . . . ?
C18 Fe2 C16 N4 12(6) . . . . ?
C18 Fe2 C16 N4 -168(6) 2_655 . . . ?
Mn1 N5 C17 Fe1 4(5) . . . . ?
C21 Fe1 C17 N5 52(4) . . . . ?
C21 Fe1 C17 N5 -128(4) 2_566 . . . ?
C17 Fe1 C17 N5 -126(100) 2_566 . . . ?
C20 Fe1 C17 N5 -37(4) 2_566 . . . ?
C20 Fe1 C17 N5 143(4) . . . . ?
K1 N6 C18 Fe2 18(4) 2_655 . . . ?
C16 Fe2 C18 N6 -117(4) 2_655 . . . ?
C16 Fe2 C18 N6 63(4) . . . . ?
C19 Fe2 C18 N6 151(4) 2_655 . . . ?
C19 Fe2 C18 N6 -29(4) . . . . ?
C18 Fe2 C18 N6 110(100) 2_655 . . . ?
C16 Fe2 C18 K1 -99.52(12) 2_655 . . 2_655 ?
C16 Fe2 C18 K1 80.48(12) . . . 2_655 ?
C19 Fe2 C18 K1 168.50(12) 2_655 . . 2_655 ?
C19 Fe2 C18 K1 -11.50(12) . . . 2_655 ?
C18 Fe2 C18 K1 127(100) 2_655 . . 2_655 ?
K1 N7 C19 Fe2 26(5) 2_655 . . . ?
C16 Fe2 C19 N7 79(5) 2_655 . . . ?
C16 Fe2 C19 N7 -101(5) . . . . ?
C19 Fe2 C19 N7 160(100) 2_655 . . . ?
C18 Fe2 C19 N7 -14(5) . . . . ?
C18 Fe2 C19 N7 166(5) 2_655 . . . ?
C16 Fe2 C19 K1 104.95(14) 2_655 . . 2_655 ?
C16 Fe2 C19 K1 -75.05(14) . . . 2_655 ?
C19 Fe2 C19 K1 -174(100) 2_655 . . 2_655 ?
C18 Fe2 C19 K1 11.52(13) . . . 2_655 ?
C18 Fe2 C19 K1 -168.48(13) 2_655 . . 2_655 ?
C21 Fe1 C20 N8 -153(6) . . . . ?
C21 Fe1 C20 N8 27(6) 2_566 . . . ?
C17 Fe1 C20 N8 -63(6) 2_566 . . . ?
C17 Fe1 C20 N8 117(6) . . . . ?
C20 Fe1 C20 N8 -58(100) 2_566 . . . ?
K1 N9 C21 Fe1 -19(8) 2 . . . ?
C21 Fe1 C21 N9 66(100) 2_566 . . . ?
C17 Fe1 C21 N9 95(8) 2_566 . . . ?
C17 Fe1 C21 N9 -85(8) . . . . ?
C20 Fe1 C21 N9 3(8) 2_566 . . . ?
C20 Fe1 C21 N9 -177(100) . . . . ?
O2WA O2WB K1 O30 151.5(11) . . . 1_544 ?
O2WA O2WB K1 N9 -109.4(13) . . . 2 ?
O2WA O2WB K1 N6 58.3(12) . . . 2_655 ?
O2WA O2WB K1 N7 -31.2(12) . . . 2_655 ?
O2WA O2WB K1 O1W -144.0(13) . . . 2 ?
O2WA O2WB K1 C18 37.9(12) . . . 2_655 ?
O2WA O2WB K1 C19 -11.5(12) . . . 2_655 ?
O2WB O2WA K1 O30 -35.7(14) . . . 1_544 ?
O2WB O2WA K1 N9 90.3(12) . . . 2 ?
O2WB O2WA K1 N6 -121.0(12) . . . 2_655 ?
O2WB O2WA K1 N7 146.6(13) . . . 2_655 ?
O2WB O2WA K1 O1W 31.0(12) . . . 2 ?
O2WB O2WA K1 C18 -141.9(13) . . . 2_655 ?
O2WB O2WA K1 C19 168.1(13) . . . 2_655 ?
